data_2206590
loop_
_publ_author_name
'Tang, Yu'
'Tang, Kuan-Zhen'
'Zhang, Jian'

_publ_section_title
;
 2,4-Bis[2-(benzylaminocarbonyl)phenoxymethyl]-1,3,5-trimethylbenzene
;
_journal_coeditor_code WW6370
_journal_issue 8
_journal_name_full 'Acta Crystallographica Section E'
_journal_page_first o2489
_journal_page_last o2490
_journal_paper_doi 10.1107/S1600536805021537
_journal_volume 61
_journal_year 2005
_chemical_formula_iupac 'C39 H38 N2 O4'
_chemical_formula_moiety 'C39 H38 N2 O4'
_chemical_formula_sum 'C39 H38 N2 O4'
_chemical_formula_weight 598.71
_chemical_name_systematic
;
2,4-Bis[2-(benzylaminocarbonyl)phenoxymethyl]-1,3,5-trimethylbenzene
;
_space_group_IT_number 15
_symmetry_cell_setting monoclinic
_symmetry_space_group_name_Hall '-C 2yc'
_symmetry_space_group_name_H-M 'C 1 2/c 1'
_atom_sites_solution_hydrogens geom
_atom_sites_solution_primary direct
_atom_sites_solution_secondary difmap
_cell_angle_alpha 90.00
_cell_angle_beta 126.097(10)
_cell_angle_gamma 90.00
_cell_formula_units_Z 4
_cell_length_a 20.5494(10)
_cell_length_b 12.1369(10)
_cell_length_c 16.3862(14)
_cell_measurement_reflns_used 25
_cell_measurement_temperature 293(2)
_cell_measurement_theta_max 26.05
_cell_measurement_theta_min 2.5
_cell_volume 3302.2(6)
_computing_cell_refinement 'CAD-4 EXPRESS'
_computing_data_collection 'CAD-4 EXPRESS (Enraf--Nonius, 1994)'
_computing_data_reduction 'XCAD4 (Harms & Wocadlo, 1995)'
_computing_molecular_graphics 'SHELXTL (Bruker, 1997)'
_computing_publication_material SHELXTL
_computing_structure_refinement 'SHELXL97 (Sheldrick, 1997)'
_computing_structure_solution 'SHELXS97 (Sheldrick, 1997)'
_diffrn_ambient_temperature 293(2)
_diffrn_measured_fraction_theta_full 0.997
_diffrn_measured_fraction_theta_max 0.997
_diffrn_measurement_device_type 'Enraf--Nonius CAD-4'
_diffrn_measurement_method \w
_diffrn_radiation_monochromator graphite
_diffrn_radiation_source 'fine-focus sealed tube'
_diffrn_radiation_type MoK\a
_diffrn_radiation_wavelength 0.71073
_diffrn_reflns_av_R_equivalents 0.0186
_diffrn_reflns_av_sigmaI/netI 0.0359
_diffrn_reflns_limit_h_max 0
_diffrn_reflns_limit_h_min -25
_diffrn_reflns_limit_k_max 1
_diffrn_reflns_limit_k_min -14
_diffrn_reflns_limit_l_max 20
_diffrn_reflns_limit_l_min -16
_diffrn_reflns_number 3668
_diffrn_reflns_theta_full 26.02
_diffrn_reflns_theta_max 26.02
_diffrn_reflns_theta_min 2.08
_diffrn_standards_decay_% 0
_diffrn_standards_interval_count 800
_diffrn_standards_interval_time 3600
_diffrn_standards_number 2
_exptl_absorpt_coefficient_mu 0.078
_exptl_absorpt_correction_T_max 0.986
_exptl_absorpt_correction_T_min 0.905
_exptl_absorpt_correction_type psi-scan
_exptl_absorpt_process_details '(North <i>et al.</i>, 1968)'
_exptl_crystal_colour colorless
_exptl_crystal_density_diffrn 1.204
_exptl_crystal_density_method 'not measured'
_exptl_crystal_description Block
_exptl_crystal_F_000 1272
_exptl_crystal_size_max 0.43
_exptl_crystal_size_mid 0.35
_exptl_crystal_size_min 0.30
_refine_diff_density_max 0.266
_refine_diff_density_min -0.174
_refine_ls_extinction_coef 0.0045(5)
_refine_ls_extinction_expression Fc^*^=kFc[1+0.001xFc^2^\l^3^/sin(2\q)]^-1/4^
_refine_ls_extinction_method SHELXL97
_refine_ls_goodness_of_fit_ref 1.002
_refine_ls_hydrogen_treatment mixed
_refine_ls_matrix_type full
_refine_ls_number_parameters 256
_refine_ls_number_reflns 3247
_refine_ls_number_restraints 6
_refine_ls_restrained_S_all 1.010
_refine_ls_R_factor_all 0.1244
_refine_ls_R_factor_gt 0.0540
_refine_ls_shift/su_max 0.002
_refine_ls_shift/su_mean 0.000
_refine_ls_structure_factor_coef Fsqd
_refine_ls_weighting_details 'calc w = 1/[\s^2^(Fo^2^)+(0.055P)^2^+1.5772P] where P = (Fo^2^+2Fc^2^)/3'
_refine_ls_weighting_scheme calc
_refine_ls_wR_factor_gt 0.1202
_refine_ls_wR_factor_ref 0.1507
_reflns_number_gt 1596
_reflns_number_total 3247
_reflns_threshold_expression I>2\s(I)
_cod_data_source_file ww6370.cif
_cod_data_source_block I
_cod_original_cell_volume 3302.2(4)
_cod_original_sg_symbol_H-M 'C 2/c'
_cod_database_code 2206590
_cod_database_fobs_code 2206590

loop_
_symmetry_equiv_pos_as_xyz
'x, y, z'
'-x, y, -z+1/2'
'x+1/2, y+1/2, z'
'-x+1/2, y+1/2, -z+1/2'
'-x, -y, -z'
'x, -y, z-1/2'
'-x+1/2, -y+1/2, -z'
'x+1/2, -y+1/2, z-1/2'

loop_
_atom_site_label
_atom_site_fract_x
_atom_site_fract_y
_atom_site_fract_z
_atom_site_U_iso_or_equiv
_atom_site_adp_type
_atom_site_calc_flag
_atom_site_refinement_flags
_atom_site_occupancy
_atom_site_type_symbol
O1 0.24428(12) 0.9937(2) 0.75463(12) 0.1060(8) Uani d . 1 O
O2 0.17522(9) 0.98704(16) 0.46259(10) 0.0791(6) Uani d . 1 O
N1 0.15951(15) 0.9207(2) 0.60286(17) 0.0967(9) Uani d . 1 N
C1 0.0675(3) 0.6983(5) 0.5300(3) 0.1213(14) Uani d . 1 C
C2 0.0069(5) 0.6294(5) 0.4544(5) 0.1325(16) Uani d . 1 C
C3 -0.0703(4) 0.6627(6) 0.4021(4) 0.1303(17) Uani d . 1 C
C4 -0.0890(3) 0.7611(6) 0.4207(3) 0.1257(14) Uani d . 1 C
C5 -0.0303(3) 0.8265(4) 0.4942(3) 0.1112(12) Uani d . 1 C
C6 0.0478(3) 0.7973(4) 0.5497(2) 0.0987(11) Uani d . 1 C
C7 0.1119(2) 0.8702(4) 0.6318(2) 0.1478(17) Uani d U 1 C
H7A 0.0871 0.9273 0.6464 0.177 Uiso calc R 1 H
H7B 0.1468 0.8271 0.6928 0.177 Uiso calc R 1 H
C8 0.22227(15) 0.9830(2) 0.66751(17) 0.0723(7) Uani d . 1 C
C9 0.26741(14) 1.0357(2) 0.63300(16) 0.0607(6) Uani d . 1 C
C10 0.33870(18) 1.0874(2) 0.7070(2) 0.0813(8) Uani d . 1 C
C11 0.3877(2) 1.1351(3) 0.6872(3) 0.1090(12) Uani d . 1 C
C12 0.3659(2) 1.1339(3) 0.5908(3) 0.1128(12) Uani d . 1 C
C13 0.29611(18) 1.0845(3) 0.5147(2) 0.0907(10) Uani d . 1 C
C14 0.24615(14) 1.0359(2) 0.53503(16) 0.0642(7) Uani d . 1 C
C15 0.1510(2) 0.9776(4) 0.36065(19) 0.0868(10) Uani d . 1 C
C16 0.07260(15) 0.9175(3) 0.30263(15) 0.0647(7) Uani d . 1 C
C17 0.07246(17) 0.8034(3) 0.30329(17) 0.0797(8) Uani d . 1 C
C18 0.0000 0.7499(5) 0.2500 0.0899(13) Uani d S 1 C
C19 0.1494(2) 0.7363(3) 0.3608(2) 0.1340(15) Uani d . 1 C
H19A 0.1364 0.6593 0.3508 0.201 Uiso calc R 1 H
H19B 0.1799 0.7534 0.4315 0.201 Uiso calc R 1 H
H19C 0.1808 0.7538 0.3365 0.201 Uiso calc R 1 H
C20 0.0000 1.1002(3) 0.2500 0.0968(14) Uani d S 1 C
H20A -0.0545 1.1266 0.2105 0.145 Uiso calc PR 0.50 H
H20B 0.0266 1.1266 0.2215 0.145 Uiso calc PR 0.50 H
H20C 0.0279 1.1266 0.3181 0.145 Uiso calc PR 0.50 H
C21 0.0000 0.9755(3) 0.2500 0.0611(9) Uani d S 1 C
H13 0.2812(12) 1.0846(18) 0.4500(17) 0.062(6) Uiso d . 1 H
H10 0.3513(14) 1.086(2) 0.7727(19) 0.085(8) Uiso d . 1 H
H1N 0.1431(16) 0.915(2) 0.539(2) 0.097(9) Uiso d . 1 H
H12 0.4033(18) 1.160(3) 0.574(2) 0.120(10) Uiso d . 1 H
H5 -0.041(2) 0.901(4) 0.514(3) 0.164(17) Uiso d . 1 H
H11 0.440(2) 1.169(3) 0.743(2) 0.139(12) Uiso d . 1 H
H18 0.0000 0.675(4) 0.2500 0.113(17) Uiso d S 1 H
H1 0.124(2) 0.685(3) 0.572(3) 0.137(15) Uiso d . 1 H
H2 0.027(2) 0.566(4) 0.445(3) 0.16(2) Uiso d . 1 H
H4 -0.148(3) 0.786(4) 0.382(3) 0.19(2) Uiso d . 1 H
H15B 0.1925(18) 0.940(3) 0.364(2) 0.111(12) Uiso d . 1 H
H15A 0.1472(18) 1.054(3) 0.336(2) 0.118(12) Uiso d . 1 H
H3 -0.115(3) 0.620(4) 0.348(4) 0.19(2) Uiso d . 1 H

loop_
_atom_site_aniso_label
_atom_site_aniso_U_11
_atom_site_aniso_U_22
_atom_site_aniso_U_33
_atom_site_aniso_U_12
_atom_site_aniso_U_13
_atom_site_aniso_U_23
O1 0.0997(14) 0.171(2) 0.0560(10) -0.0287(14) 0.0506(10) -0.0233(12)
O2 0.0698(11) 0.1260(16) 0.0443(8) -0.0299(11) 0.0351(8) -0.0099(9)
N1 0.1016(18) 0.145(2) 0.0561(13) -0.0526(17) 0.0536(14) -0.0192(15)
C1 0.110(4) 0.171(5) 0.086(3) -0.003(4) 0.059(3) 0.025(3)
C2 0.188(6) 0.102(4) 0.133(4) 0.001(4) 0.109(5) 0.012(3)
C3 0.152(5) 0.133(5) 0.096(3) -0.054(4) 0.068(3) -0.015(3)
C4 0.104(3) 0.160(5) 0.101(3) -0.015(4) 0.053(3) 0.010(3)
C5 0.131(4) 0.115(3) 0.098(3) -0.023(3) 0.073(3) -0.002(2)
C6 0.111(3) 0.133(3) 0.068(2) -0.044(3) 0.062(2) -0.009(2)
C7 0.154(3) 0.230(4) 0.083(2) -0.106(3) 0.083(2) -0.040(3)
C8 0.0700(16) 0.098(2) 0.0496(13) -0.0046(16) 0.0359(13) -0.0076(14)
C9 0.0628(14) 0.0649(16) 0.0531(12) -0.0016(13) 0.0334(12) -0.0053(12)
C10 0.087(2) 0.085(2) 0.0615(16) -0.0166(17) 0.0382(16) -0.0124(15)
C11 0.097(2) 0.127(3) 0.086(2) -0.049(2) 0.044(2) -0.019(2)
C12 0.093(2) 0.146(3) 0.095(2) -0.051(2) 0.054(2) -0.007(2)
C13 0.083(2) 0.125(3) 0.0660(17) -0.0303(19) 0.0450(16) -0.0015(18)
C14 0.0587(14) 0.0773(17) 0.0548(13) -0.0089(14) 0.0325(12) -0.0028(13)
C15 0.079(2) 0.140(3) 0.0474(14) -0.022(2) 0.0409(15) -0.0077(17)
C16 0.0669(16) 0.090(2) 0.0394(11) -0.0061(16) 0.0324(12) -0.0052(13)
C17 0.0816(19) 0.091(2) 0.0470(13) 0.0153(19) 0.0273(13) 0.0017(15)
C18 0.107(4) 0.068(3) 0.061(2) 0.000 0.031(2) 0.000
C19 0.112(3) 0.152(3) 0.088(2) 0.060(3) 0.032(2) 0.014(2)
C20 0.141(4) 0.073(3) 0.105(3) 0.000 0.088(3) 0.000
C21 0.080(2) 0.071(3) 0.0449(16) 0.000 0.0441(18) 0.000

loop_
_atom_type_symbol
_atom_type_description
_atom_type_scat_dispersion_real
_atom_type_scat_dispersion_imag
_atom_type_scat_source
C C 0.0033 0.0016 'International Tables Vol C Tables 4.2.6.8 and 6.1.1.4'
H H 0.0000 0.0000 'International Tables Vol C Tables 4.2.6.8 and 6.1.1.4'
N N 0.0061 0.0033 'International Tables Vol C Tables 4.2.6.8 and 6.1.1.4'
O O 0.0106 0.0060 'International Tables Vol C Tables 4.2.6.8 and 6.1.1.4'

loop_
_geom_angle_atom_site_label_1
_geom_angle_atom_site_label_2
_geom_angle_atom_site_label_3
_geom_angle_site_symmetry_1
_geom_angle_site_symmetry_3
_geom_angle
C14 O2 C15 . . 120.55(19)
C8 N1 C7 . . 120.5(2)
C8 N1 H1N . . 120.1(18)
C7 N1 H1N . . 119.2(18)
C6 C1 C2 . . 120.0(5)
C6 C1 H1 . . 112(2)
C2 C1 H1 . . 128(2)
C3 C2 C1 . . 118.9(5)
C3 C2 H2 . . 128(3)
C1 C2 H2 . . 113(3)
C4 C3 C2 . . 120.6(5)
C4 C3 H3 . . 116(3)
C2 C3 H3 . . 123(3)
C3 C4 C5 . . 120.0(5)
C3 C4 H4 . . 121(3)
C5 C4 H4 . . 119(3)
C6 C5 C4 . . 122.1(5)
C6 C5 H5 . . 114(2)
C4 C5 H5 . . 124(2)
C5 C6 C1 . . 118.3(4)
C5 C6 C7 . . 121.3(5)
C1 C6 C7 . . 120.4(5)
N1 C7 C6 . . 111.2(2)
N1 C7 H7A . . 109.4
C6 C7 H7A . . 109.4
N1 C7 H7B . . 109.4
C6 C7 H7B . . 109.4
H7A C7 H7B . . 108.0
O1 C8 N1 . . 120.7(2)
O1 C8 C9 . . 120.9(2)
N1 C8 C9 . . 118.3(2)
C10 C9 C14 . . 117.4(2)
C10 C9 C8 . . 115.9(2)
C14 C9 C8 . . 126.7(2)
C11 C10 C9 . . 122.3(3)
C11 C10 H10 . . 122.5(15)
C9 C10 H10 . . 115.2(15)
C10 C11 C12 . . 119.3(3)
C10 C11 H11 . . 120.1(19)
C12 C11 H11 . . 121(2)
C11 C12 C13 . . 120.9(3)
C11 C12 H12 . . 121.9(17)
C13 C12 H12 . . 116.8(17)
C12 C13 C14 . . 119.8(3)
C12 C13 H13 . . 120.8(14)
C14 C13 H13 . . 119.4(14)
O2 C14 C13 . . 122.8(2)
O2 C14 C9 . . 116.9(2)
C13 C14 C9 . . 120.3(2)
O2 C15 C16 . . 106.5(2)
O2 C15 H15B . . 106.9(18)
C16 C15 H15B . . 113.7(19)
O2 C15 H15A . . 107.0(19)
C16 C15 H15A . . 113.5(18)
H15B C15 H15A . . 109(3)
C17 C16 C21 . . 120.2(3)
C17 C16 C15 . . 119.4(3)
C21 C16 C15 . . 120.4(3)
C18 C17 C16 . . 118.5(3)
C18 C17 C19 . . 119.1(3)
C16 C17 C19 . . 122.4(3)
C17 C18 C17 . 2 123.2(5)
C17 C18 H18 . . 118.4(2)
C17 C18 H18 2 . 118.4(2)
C17 C19 H19A . . 109.5
C17 C19 H19B . . 109.5
H19A C19 H19B . . 109.5
C17 C19 H19C . . 109.5
H19A C19 H19C . . 109.5
H19B C19 H19C . . 109.5
C21 C20 H20A . . 109.5
C21 C20 H20B . . 109.5
H20A C20 H20B . . 109.5
C21 C20 H20C . . 109.5
H20A C20 H20C . . 109.5
H20B C20 H20C . . 109.5
C16 C21 C16 2 . 119.4(3)
C16 C21 C20 2 . 120.30(17)
C16 C21 C20 . . 120.30(17)

loop_
_geom_bond_atom_site_label_1
_geom_bond_atom_site_label_2
_geom_bond_site_symmetry_2
_geom_bond_distance
O1 C8 . 1.224(3)
O2 C14 . 1.359(3)
O2 C15 . 1.439(3)
N1 C8 . 1.322(3)
N1 C7 . 1.451(3)
N1 H1N . 0.90(3)
C1 C6 . 1.367(6)
C1 C2 . 1.402(7)
C1 H1 . 0.95(4)
C2 C3 . 1.347(7)
C2 H2 . 0.93(4)
C3 C4 . 1.343(6)
C3 H3 . 0.97(5)
C4 C5 . 1.350(6)
C4 H4 . 1.03(5)
C5 C6 . 1.345(5)
C5 H5 . 1.03(4)
C6 C7 . 1.497(4)
C7 H7A . 0.9700
C7 H7B . 0.9700
C8 C9 . 1.486(3)
C9 C10 . 1.385(3)
C9 C14 . 1.393(3)
C10 C11 . 1.356(4)
C10 H10 . 0.95(2)
C11 C12 . 1.365(4)
C11 H11 . 1.01(3)
C12 C13 . 1.365(4)
C12 H12 . 1.01(3)
C13 C14 . 1.384(3)
C13 H13 . 0.91(2)
C15 C16 . 1.492(4)
C15 H15B . 0.94(3)
C15 H15A . 1.00(3)
C16 C17 . 1.384(4)
C16 C21 . 1.396(3)
C17 C18 . 1.368(4)
C17 C19 . 1.516(4)
C18 C17 2 1.368(4)
C18 H18 . 0.91(5)
C19 H19A . 0.9600
C19 H19B . 0.9600
C19 H19C . 0.9600
C20 C21 . 1.513(5)
C20 H20A . 0.9600
C20 H20B . 0.9600
C20 H20C . 0.9600
C21 C16 2 1.396(3)

loop_
_geom_hbond_atom_site_label_D
_geom_hbond_atom_site_label_H
_geom_hbond_atom_site_label_A
_geom_hbond_distance_DH
_geom_hbond_distance_HA
_geom_hbond_distance_DA
_geom_hbond_angle_DHA
_geom_hbond_publ_flag
N1 H1N O2 0.90(3) 1.93(3) 2.628(3) 133(3) yes
